data_7706663
loop_
_publ_author_name
'Podda, Enrico'
'Coles, Simon J.'
'Horton, Peter N.'
'Lickiss, Paul D.'
'Bull, Okpara S.'
'Orton, James B.'
'Pintus, Anna'
'Pugh, David'
'Carla Aragoni, M.'
'Davies, Robert P.'

_publ_section_title
;
 First example of solid-state luminescent borasiloxane-based chiral
 helices assembled through N-B bonds.
;
_journal_issue 11
_journal_name_full 'Dalton transactions (Cambridge, England : 2003)'
_journal_page_first 3782
_journal_page_last 3785
_journal_paper_doi 10.1039/d1dt00114k
_journal_volume 50
_journal_year 2021
_chemical_formula_moiety 'C18 H10 N2 S'
_chemical_formula_sum 'C18 H10 N2 S'
_chemical_formula_weight 286.34
_chemical_name_systematic 2,5-bis(3-pyridylethynyl)thiophene
_space_group_crystal_system orthorhombic
_space_group_IT_number 60
_space_group_name_Hall '-P 2n 2ab'
_space_group_name_H-M_alt 'P b c n'
_atom_sites_solution_hydrogens geom
_atom_sites_solution_primary dual
_audit_creation_date 2019-11-11
_audit_creation_method
;
Olex2 1.2
(compiled 2018.05.29 svn.r3508 for OlexSys, GUI svn.r5506)
;
_audit_update_record
;
2020-12-21 deposited with the CCDC.	2021-02-19 downloaded from the CCDC.
;
_cell_angle_alpha 90
_cell_angle_beta 90
_cell_angle_gamma 90
_cell_formula_units_Z 8
_cell_length_a 34.6428(11)
_cell_length_b 7.5712(2)
_cell_length_c 10.6915(2)
_cell_measurement_reflns_used 3228
_cell_measurement_temperature 100(2)
_cell_measurement_theta_max 69.1600
_cell_measurement_theta_min 2.5350
_cell_volume 2804.25(13)
_computing_cell_refinement 'CrysAlisPro 1.171.40.45a (Rigaku OD, 2019)'
_computing_data_collection 'CrysAlisPro 1.171.40.45a (Rigaku OD, 2019)'
_computing_data_reduction 'CrysAlisPro 1.171.40.45a (Rigaku OD, 2019)'
_computing_molecular_graphics 'Olex2 (Dolomanov et al., 2009)'
_computing_publication_material 'Olex2 (Dolomanov et al., 2009)'
_computing_structure_refinement 'ShelXL (Sheldrick, 2015)'
_computing_structure_solution 'ShelXT (Sheldrick, 2015)'
_diffrn_ambient_environment N~2~
_diffrn_ambient_temperature 100(2)
_diffrn_detector 'hybrid pixel detector'
_diffrn_detector_area_resol_mean 10
_diffrn_detector_dtime 0.000
_diffrn_detector_type 'Rigaku, HyPix 6000'
_diffrn_measured_fraction_theta_full 0.998
_diffrn_measured_fraction_theta_max 0.997
_diffrn_measurement_details
;
List of Runs (angles in degrees, time in seconds):

  # Type    Start    End  Width  t~exp~   \w     \q     \k     \f   Frames
#--------------------------------------------------------------------------
  1  \w    -84.00  94.00   0.50    4.00    --    5.00  16.00-155.00  356
  2  \w   -179.00-124.00   0.50    4.00    --  -90.00  16.00-155.00  110
  3  \w    -45.00  63.00   0.50    1.00    --    0.00  10.00 -60.00  216
  4  \w   -178.00-108.00   0.50    4.00    --  -90.00  48.00 159.72  140
  5  \w    -80.00  -1.00   0.50    4.00    --  -90.00  48.00 159.72  158
  6  \w   -170.00-145.00   0.50    4.00    --  -90.00  59.00  20.19   50
  7  \w    -55.00 -28.00   0.50    4.00    --  -90.00  59.00  56.25   54
  8  \w   -104.00  -1.00   0.50    4.00    --  -90.00   0.00-150.00  206
  9  \w   -156.00-113.00   0.50    4.00    --  -90.00  39.00   0.00   86
 10  \w   -178.00-100.00   0.50    4.00    --  -90.00  59.00  56.25  156
;
_diffrn_measurement_device 'four-circle diffractometer'
_diffrn_measurement_device_details 'Rigaku, AFC11 quarter \c goniometer'
_diffrn_measurement_device_type
'Rigaku 007HF equipped with Varimax confocal mirrors and an AFC11 goniometer and HyPix 6000 detector'
_diffrn_measurement_method 'profile data from \w-scans'
_diffrn_measurement_specimen_support 'MiTeGen loops'
_diffrn_orient_matrix_type 'CrysAlisPro convention (1999,Acta A55,543-557)'
_diffrn_orient_matrix_UB_11 -0.1430152000
_diffrn_orient_matrix_UB_12 -0.0016209000
_diffrn_orient_matrix_UB_13 -0.0235694000
_diffrn_orient_matrix_UB_21 -0.0089869000
_diffrn_orient_matrix_UB_22 0.0432256000
_diffrn_orient_matrix_UB_23 0.0462332000
_diffrn_orient_matrix_UB_31 0.0150796000
_diffrn_orient_matrix_UB_32 0.0103690000
_diffrn_orient_matrix_UB_33 -0.1966977000
_diffrn_radiation_collimation 'Varimax focusing mirrors'
_diffrn_radiation_monochromator mirror
_diffrn_radiation_probe x-ray
_diffrn_radiation_type CuK\a
_diffrn_radiation_wavelength 1.54178
_diffrn_reflns_av_R_equivalents 0.0589
_diffrn_reflns_av_unetI/netI 0.0590
_diffrn_reflns_Laue_measured_fraction_full 0.998
_diffrn_reflns_Laue_measured_fraction_max 0.997
_diffrn_reflns_limit_h_max 41
_diffrn_reflns_limit_h_min -41
_diffrn_reflns_limit_k_max 7
_diffrn_reflns_limit_k_min -9
_diffrn_reflns_limit_l_max 12
_diffrn_reflns_limit_l_min -10
_diffrn_reflns_number 13192
_diffrn_reflns_point_group_measured_fraction_full 0.998
_diffrn_reflns_point_group_measured_fraction_max 0.997
_diffrn_reflns_theta_full 67.679
_diffrn_reflns_theta_max 68.235
_diffrn_reflns_theta_min 2.551
_diffrn_source 'Rotating anode'
_diffrn_source_current 30.0
_diffrn_source_power 1.2
_diffrn_source_target Cu
_diffrn_source_type 'Rigaku 007 HF'
_diffrn_source_voltage 40.0
_exptl_absorpt_coefficient_mu 1.980
_exptl_absorpt_correction_T_max 1.000
_exptl_absorpt_correction_T_min 0.780
_exptl_absorpt_correction_type gaussian
_exptl_absorpt_process_details
;
CrysAlisPro 1.171.40.45a (Rigaku Oxford Diffraction, 2019)
Numerical absorption correction based on gaussian integration over
			a multifaceted crystal model
Empirical absorption correction using spherical harmonics,
 implemented in SCALE3 ABSPACK scaling algorithm.
;
_exptl_crystal_colour colourless
_exptl_crystal_colour_primary colourless
_exptl_crystal_density_diffrn 1.356
_exptl_crystal_description plate
_exptl_crystal_F_000 1184
_exptl_crystal_preparation Luminescent
_exptl_crystal_size_max 0.148
_exptl_crystal_size_mid 0.08
_exptl_crystal_size_min 0.02
_refine_diff_density_max 0.560
_refine_diff_density_min -0.555
_refine_diff_density_rms 0.100
_refine_ls_extinction_method none
_refine_ls_goodness_of_fit_ref 1.162
_refine_ls_hydrogen_treatment constr
_refine_ls_matrix_type full
_refine_ls_number_parameters 190
_refine_ls_number_reflns 2556
_refine_ls_number_restraints 0
_refine_ls_restrained_S_all 1.162
_refine_ls_R_factor_all 0.0848
_refine_ls_R_factor_gt 0.0767
_refine_ls_shift/su_max 0.000
_refine_ls_shift/su_mean 0.000
_refine_ls_structure_factor_coef Fsqd
_refine_ls_weighting_details 'w=1/[\s^2^(Fo^2^)+(0.0893P)^2^+4.4153P] where P=(Fo^2^+2Fc^2^)/3'
_refine_ls_weighting_scheme calc
_refine_ls_wR_factor_gt 0.1914
_refine_ls_wR_factor_ref 0.1965
_reflns_Friedel_coverage 0.000
_reflns_number_gt 2277
_reflns_number_total 2556
_reflns_threshold_expression 'I > 2\s(I)'
_cod_data_source_file d1dt00114k2.cif
_cod_data_source_block Compund_1_2019ep002_plate_1b
_cod_depositor_comments 'Adding full bibliography for 7706663--7706667.cif.'
_cod_database_code 7706663
_shelx_shelxl_version_number 2018/3
_chemical_oxdiff_formula 'C18 H10 N2 S'
_chemical_oxdiff_usercomment '383 plate'
_shelx_space_group_comment
;
The symmetry employed for this shelxl refinement is uniquely defined
by the following loop, which should always be used as a source of
symmetry information in preference to the above space-group names.
They are only intended as comments.
;
_shelx_estimated_absorpt_t_max 0.961
_shelx_estimated_absorpt_t_min 0.758
_reflns_odcompleteness_completeness 99.60
_reflns_odcompleteness_iscentric 1
_reflns_odcompleteness_theta 68.13
_olex2_refinement_description
;
1. Fixed Uiso
 At 1.2 times of:
  All C(H) groups
2.a Aromatic/amide H refined with riding coordinates:
 C1(H1), C2(H2), C3(H3), C4(H4), C9(H9), C10(H10), C15(H15), C16(H16),
 C17(H17), C18(H18)
;
_olex2_submission_original_sample_id 383
_olex2_submission_special_instructions 'No special instructions were received'
_oxdiff_exptl_absorpt_empirical_details
;
Empirical correction (ABSPACK) includes:
- Absorption correction using spherical harmonics
- Frame scaling
- Detector area scaling
- B-factor correction
;
_oxdiff_exptl_absorpt_empirical_full_max 2.264
_oxdiff_exptl_absorpt_empirical_full_min 0.495

loop_
_space_group_symop_operation_xyz
'x, y, z'
'-x+1/2, -y+1/2, z+1/2'
'-x, y, -z+1/2'
'x+1/2, -y+1/2, -z'
'-x, -y, -z'
'x-1/2, y-1/2, -z-1/2'
'x, -y, z-1/2'
'-x-1/2, y-1/2, z'

loop_
_atom_site_label
_atom_site_type_symbol
_atom_site_fract_x
_atom_site_fract_y
_atom_site_fract_z
_atom_site_U_iso_or_equiv
_atom_site_adp_type
_atom_site_occupancy
_atom_site_site_symmetry_order
_atom_site_calc_flag
_atom_site_refinement_flags_posn
_atom_site_refinement_flags_adp
_atom_site_refinement_flags_occupancy
_atom_site_disorder_assembly
_atom_site_disorder_group
C1 C 0.38494(10) 0.8164(5) 0.4002(3) 0.0268(8) Uani 1 1 d . . . . .
H1 H 0.396504 0.755007 0.332331 0.032 Uiso 1 1 calc R . . . .
C2 C 0.33169(10) 0.9411(5) 0.4886(3) 0.0277(8) Uani 1 1 d . . . . .
H2 H 0.305017 0.969582 0.484334 0.033 Uiso 1 1 calc R . . . .
C3 C 0.35228(10) 0.9938(5) 0.5936(3) 0.0282(8) Uani 1 1 d . . . . .
H3 H 0.339886 1.056152 0.659444 0.034 Uiso 1 1 calc R . . . .
C4 C 0.39084(10) 0.9542(5) 0.6005(3) 0.0274(8) Uani 1 1 d . . . . .
H4 H 0.405490 0.987842 0.671706 0.033 Uiso 1 1 calc R . . . .
C5 C 0.40844(10) 0.8636(4) 0.5015(3) 0.0244(8) Uani 1 1 d . . . . .
C6 C 0.44844(10) 0.8180(5) 0.5028(3) 0.0253(8) Uani 1 1 d . . . . .
C7 C 0.48177(10) 0.7766(5) 0.5066(3) 0.0261(8) Uani 1 1 d . . . . .
C8 C 0.52089(10) 0.7241(5) 0.5130(3) 0.0257(8) Uani 1 1 d . . . . .
C9 C 0.54425(10) 0.7146(5) 0.6173(3) 0.0297(8) Uani 1 1 d . . . . .
H9 H 0.535926 0.746665 0.698818 0.036 Uiso 1 1 calc R . . . .
C10 C 0.58138(10) 0.6530(5) 0.5908(3) 0.0287(8) Uani 1 1 d . . . . .
H10 H 0.600864 0.640060 0.652692 0.034 Uiso 1 1 calc R . . . .
C11 C 0.58702(10) 0.6129(5) 0.4667(3) 0.0245(7) Uani 1 1 d . . . . .
C12 C 0.62098(10) 0.5487(5) 0.4094(3) 0.0254(8) Uani 1 1 d . . . . .
C13 C 0.65001(10) 0.4909(5) 0.3627(3) 0.0253(8) Uani 1 1 d . . . . .
C14 C 0.68551(9) 0.4218(4) 0.3159(3) 0.0224(7) Uani 1 1 d . . . . .
C15 C 0.69036(10) 0.3652(5) 0.1920(3) 0.0265(8) Uani 1 1 d . . . . .
H15 H 0.669507 0.370499 0.134386 0.032 Uiso 1 1 calc R . . . .
C16 C 0.72587(10) 0.3017(5) 0.1551(3) 0.0261(8) Uani 1 1 d . . . . .
H16 H 0.729642 0.261780 0.071738 0.031 Uiso 1 1 calc R . . . .
C17 C 0.75597(10) 0.2963(5) 0.2399(3) 0.0265(8) Uani 1 1 d . . . . .
H17 H 0.780471 0.255374 0.212422 0.032 Uiso 1 1 calc R . . . .
C18 C 0.71749(10) 0.4061(5) 0.3949(3) 0.0249(8) Uani 1 1 d . . . . .
H18 H 0.714262 0.440449 0.479682 0.030 Uiso 1 1 calc R . . . .
N1 N 0.34736(9) 0.8525(4) 0.3932(3) 0.0298(7) Uani 1 1 d . . . . .
N2 N 0.75185(9) 0.3472(4) 0.3610(3) 0.0269(7) Uani 1 1 d . . . . .
S1 S 0.54558(2) 0.65460(12) 0.38134(8) 0.0268(3) Uani 1 1 d . . . . .

loop_
_atom_site_aniso_label
_atom_site_aniso_U_11
_atom_site_aniso_U_22
_atom_site_aniso_U_33
_atom_site_aniso_U_23
_atom_site_aniso_U_13
_atom_site_aniso_U_12
C1 0.0327(19) 0.0299(19) 0.0179(15) 0.0018(14) 0.0009(14) 0.0041(15)
C2 0.0247(18) 0.0277(19) 0.0306(18) 0.0052(15) 0.0027(14) 0.0026(14)
C3 0.0324(19) 0.0239(18) 0.0281(18) -0.0029(15) 0.0037(15) 0.0006(15)
C4 0.0329(19) 0.0248(18) 0.0244(17) -0.0011(15) 0.0004(15) -0.0018(14)
C5 0.0280(18) 0.0235(17) 0.0218(17) 0.0033(14) 0.0001(13) 0.0003(14)
C6 0.033(2) 0.0215(17) 0.0220(17) 0.0020(14) 0.0030(14) -0.0003(14)
C7 0.031(2) 0.0214(18) 0.0256(17) 0.0014(14) 0.0030(14) -0.0008(14)
C8 0.0265(18) 0.0222(17) 0.0282(18) 0.0027(14) 0.0022(14) -0.0003(13)
C9 0.0306(19) 0.036(2) 0.0223(18) 0.0011(16) 0.0021(14) 0.0021(15)
C10 0.0291(19) 0.034(2) 0.0231(17) 0.0006(15) 0.0013(14) 0.0014(15)
C11 0.0297(18) 0.0228(17) 0.0212(16) 0.0050(14) 0.0002(14) 0.0007(14)
C12 0.0257(18) 0.0285(18) 0.0220(16) 0.0054(14) -0.0013(14) -0.0008(14)
C13 0.0313(19) 0.0252(18) 0.0195(16) 0.0035(14) -0.0016(14) -0.0019(15)
C14 0.0284(18) 0.0198(17) 0.0190(15) 0.0007(13) 0.0024(13) -0.0005(13)
C15 0.0294(19) 0.034(2) 0.0156(16) 0.0025(14) -0.0020(13) -0.0016(15)
C16 0.0348(19) 0.0282(18) 0.0153(15) -0.0011(14) 0.0018(14) 0.0008(15)
C17 0.0295(18) 0.0281(18) 0.0217(16) 0.0015(15) 0.0046(14) 0.0036(15)
C18 0.0312(19) 0.0268(18) 0.0167(15) -0.0003(14) -0.0001(14) 0.0011(14)
N1 0.0325(17) 0.0364(18) 0.0207(15) 0.0012(13) -0.0007(12) 0.0056(13)
N2 0.0305(16) 0.0322(17) 0.0181(14) 0.0017(12) -0.0020(12) 0.0030(12)
S1 0.0275(5) 0.0309(5) 0.0219(5) 0.0016(3) 0.0011(3) 0.0016(3)

loop_
_atom_type_symbol
_atom_type_description
_atom_type_scat_dispersion_real
_atom_type_scat_dispersion_imag
_atom_type_scat_source
C C 0.0181 0.0091 'International Tables Vol C Tables 4.2.6.8 and 6.1.1.4'
H H 0.0000 0.0000 'International Tables Vol C Tables 4.2.6.8 and 6.1.1.4'
N N 0.0311 0.0180 'International Tables Vol C Tables 4.2.6.8 and 6.1.1.4'
S S 0.3331 0.5567 'International Tables Vol C Tables 4.2.6.8 and 6.1.1.4'

loop_
_exptl_crystal_face_index_h
_exptl_crystal_face_index_k
_exptl_crystal_face_index_l
_exptl_crystal_face_perp_dist
-1 0 0 0.0400
1 0 0 0.0400
0 1 -1 0.0700
0 -1 1 0.0700
0 1 0 0.0100
0 -1 0 0.0100

loop_
_geom_angle_atom_site_label_1
_geom_angle_atom_site_label_2
_geom_angle_atom_site_label_3
_geom_angle
_geom_angle_site_symmetry_1
_geom_angle_site_symmetry_3
_geom_angle_publ_flag
C5 C1 H1 118.0 . . ?
N1 C1 H1 118.0 . . ?
N1 C1 C5 123.9(3) . . ?
C3 C2 H2 118.2 . . ?
N1 C2 H2 118.2 . . ?
N1 C2 C3 123.6(3) . . ?
C2 C3 H3 120.6 . . ?
C4 C3 C2 118.7(3) . . ?
C4 C3 H3 120.6 . . ?
C3 C4 H4 120.3 . . ?
C3 C4 C5 119.4(3) . . ?
C5 C4 H4 120.3 . . ?
C1 C5 C6 120.6(3) . . ?
C4 C5 C1 117.1(3) . . ?
C4 C5 C6 122.2(3) . . ?
C7 C6 C5 178.2(4) . . ?
C6 C7 C8 178.5(4) . . ?
C7 C8 S1 121.4(3) . . ?
C9 C8 C7 128.0(3) . . ?
C9 C8 S1 110.6(3) . . ?
C8 C9 H9 123.4 . . ?
C8 C9 C10 113.2(3) . . ?
C10 C9 H9 123.4 . . ?
C9 C10 H10 123.2 . . ?
C11 C10 C9 113.6(3) . . ?
C11 C10 H10 123.2 . . ?
C10 C11 C12 127.8(3) . . ?
C10 C11 S1 110.5(3) . . ?
C12 C11 S1 121.7(3) . . ?
C13 C12 C11 178.5(4) . . ?
C12 C13 C14 176.0(4) . . ?
C15 C14 C13 123.1(3) . . ?
C18 C14 C13 120.2(3) . . ?
C18 C14 C15 116.7(3) . . ?
C14 C15 H15 120.5 . . ?
C16 C15 C14 118.9(3) . . ?
C16 C15 H15 120.5 . . ?
C15 C16 H16 120.1 . . ?
C15 C16 C17 119.7(3) . . ?
C17 C16 H16 120.1 . . ?
C16 C17 H17 118.8 . . ?
N2 C17 C16 122.5(3) . . ?
N2 C17 H17 118.8 . . ?
C14 C18 H18 117.4 . . ?
N2 C18 C14 125.2(3) . . ?
N2 C18 H18 117.4 . . ?
C1 N1 C2 117.2(3) . . ?
C18 N2 C17 116.9(3) . . ?
C8 S1 C11 92.10(16) . . ?

loop_
_geom_bond_atom_site_label_1
_geom_bond_atom_site_label_2
_geom_bond_distance
_geom_bond_site_symmetry_2
_geom_bond_publ_flag
C1 H1 0.9500 . ?
C1 C5 1.402(5) . ?
C1 N1 1.332(5) . ?
C2 H2 0.9500 . ?
C2 C3 1.389(5) . ?
C2 N1 1.336(5) . ?
C3 H3 0.9500 . ?
C3 C4 1.371(5) . ?
C4 H4 0.9500 . ?
C4 C5 1.401(5) . ?
C5 C6 1.428(5) . ?
C6 C7 1.197(5) . ?
C7 C8 1.414(5) . ?
C8 C9 1.380(5) . ?
C8 S1 1.729(4) . ?
C9 H9 0.9500 . ?
C9 C10 1.397(5) . ?
C10 H10 0.9500 . ?
C10 C11 1.375(5) . ?
C11 C12 1.413(5) . ?
C11 S1 1.730(3) . ?
C12 C13 1.205(5) . ?
C13 C14 1.427(5) . ?
C14 C15 1.403(4) . ?
C14 C18 1.398(5) . ?
C15 H15 0.9500 . ?
C15 C16 1.378(5) . ?
C16 H16 0.9500 . ?
C16 C17 1.382(5) . ?
C17 H17 0.9500 . ?
C17 N2 1.358(4) . ?
C18 H18 0.9500 . ?
C18 N2 1.322(4) . ?

loop_
_geom_torsion_atom_site_label_1
_geom_torsion_atom_site_label_2
_geom_torsion_atom_site_label_3
_geom_torsion_atom_site_label_4
_geom_torsion
_geom_torsion_site_symmetry_1
_geom_torsion_site_symmetry_2
_geom_torsion_site_symmetry_3
_geom_torsion_site_symmetry_4
_geom_torsion_publ_flag
C2 C3 C4 C5 0.6(5) . . . . ?
C3 C2 N1 C1 -1.0(5) . . . . ?
C3 C4 C5 C1 -0.7(5) . . . . ?
C3 C4 C5 C6 -179.9(3) . . . . ?
C5 C1 N1 C2 0.9(5) . . . . ?
C7 C8 C9 C10 178.5(4) . . . . ?
C7 C8 S1 C11 -178.3(3) . . . . ?
C8 C9 C10 C11 -0.6(5) . . . . ?
C9 C8 S1 C11 0.1(3) . . . . ?
C9 C10 C11 C12 179.8(4) . . . . ?
C9 C10 C11 S1 0.6(4) . . . . ?
C10 C11 S1 C8 -0.4(3) . . . . ?
C12 C11 S1 C8 -179.6(3) . . . . ?
C13 C14 C15 C16 179.5(3) . . . . ?
C13 C14 C18 N2 -178.7(3) . . . . ?
C14 C15 C16 C17 -0.5(5) . . . . ?
C14 C18 N2 C17 -0.9(5) . . . . ?
C15 C14 C18 N2 2.0(5) . . . . ?
C15 C16 C17 N2 1.8(6) . . . . ?
C16 C17 N2 C18 -1.1(5) . . . . ?
C18 C14 C15 C16 -1.2(5) . . . . ?
N1 C1 C5 C4 0.0(5) . . . . ?
N1 C1 C5 C6 179.1(3) . . . . ?
N1 C2 C3 C4 0.3(5) . . . . ?
S1 C8 C9 C10 0.2(4) . . . . ?

loop_
_exptl_oxdiff_crystal_face_indexfrac_h
_exptl_oxdiff_crystal_face_indexfrac_k
_exptl_oxdiff_crystal_face_indexfrac_l
_exptl_oxdiff_crystal_face_x
_exptl_oxdiff_crystal_face_y
_exptl_oxdiff_crystal_face_z
-0.9994 0.0012 0.0005 0.1429 0.0091 -0.0152
0.9994 -0.0012 -0.0005 -0.1429 -0.0091 0.0152
-0.0010 1.0045 -1.0005 0.0221 -0.0028 0.2072
0.0010 -1.0045 1.0005 -0.0221 0.0028 -0.2072
0.0000 0.9999 -0.0002 -0.0016 0.0432 0.0104
-0.0000 -0.9999 0.0002 0.0016 -0.0432 -0.0104
